data_7710619
loop_
_publ_author_name
'Duttwyler, Simon'
'Liu, Fan'
'Chen, Tao'
'Zhang, Kang'
'Jiang, Tao'
'Liu, Jiyong'

_publ_section_title
;
 Sonogashira Coupling of the Ethynyl Monocarborane [CB11H11-12-CCH]--
;
_journal_name_full 'Dalton Transactions'
_journal_paper_doi 10.1039/D2DT01048H
_journal_year 2022
_chemical_formula_moiety 'C8 H20 N, C10 H18 B11'
_chemical_formula_sum 'C18 H38 B11 N'
_chemical_formula_weight 387.40
_space_group_crystal_system monoclinic
_space_group_IT_number 14
_space_group_name_Hall '-P 2yn'
_space_group_name_H-M_alt 'P 1 21/n 1'
_atom_sites_solution_hydrogens geom
_atom_sites_solution_primary dual
_audit_creation_date 2018-12-19
_audit_creation_method
;
Olex2 1.2
(compiled 2018.05.29 svn.r3508 for OlexSys, GUI svn.r5506)
;
_audit_update_record
;
2021-12-15 deposited with the CCDC.	2022-06-27 downloaded from the CCDC.
;
_cell_angle_alpha 90
_cell_angle_beta 106.7050(10)
_cell_angle_gamma 90
_cell_formula_units_Z 4
_cell_length_a 8.8067(2)
_cell_length_b 24.6376(8)
_cell_length_c 11.8907(4)
_cell_measurement_reflns_used 9988
_cell_measurement_temperature 296(2)
_cell_measurement_theta_max 28.26
_cell_measurement_theta_min 2.44
_cell_volume 2471.11(13)
_computing_cell_refinement 'SAINT V8.38A (?, 2016)'
_computing_data_reduction 'SAINT V8.38A (?, 2016)'
_computing_molecular_graphics 'Olex2 (Dolomanov et al., 2009)'
_computing_publication_material 'Olex2 (Dolomanov et al., 2009)'
_computing_structure_refinement 'ShelXL (Sheldrick, 2015)'
_computing_structure_solution 'ShelXT (Sheldrick, 2015)'
_diffrn_ambient_temperature 296.15
_diffrn_measured_fraction_theta_full 0.997
_diffrn_measured_fraction_theta_max 0.998
_diffrn_measurement_device_type 'Bruker APEX-II CCD'
_diffrn_measurement_method '\f and \w scans'
_diffrn_radiation_type MoK\a
_diffrn_radiation_wavelength 0.71073
_diffrn_reflns_av_R_equivalents 0.0271
_diffrn_reflns_av_unetI/netI 0.0226
_diffrn_reflns_Laue_measured_fraction_full 0.997
_diffrn_reflns_Laue_measured_fraction_max 0.998
_diffrn_reflns_limit_h_max 11
_diffrn_reflns_limit_h_min -10
_diffrn_reflns_limit_k_max 32
_diffrn_reflns_limit_k_min -27
_diffrn_reflns_limit_l_max 15
_diffrn_reflns_limit_l_min -15
_diffrn_reflns_number 26010
_diffrn_reflns_point_group_measured_fraction_full 0.997
_diffrn_reflns_point_group_measured_fraction_max 0.998
_diffrn_reflns_theta_full 25.242
_diffrn_reflns_theta_max 28.299
_diffrn_reflns_theta_min 2.435
_diffrn_standards_number 0
_exptl_absorpt_coefficient_mu 0.052
_exptl_absorpt_correction_T_max 0.7457
_exptl_absorpt_correction_T_min 0.6538
_exptl_absorpt_correction_type multi-scan
_exptl_absorpt_process_details
;
SADABS-2016/2 (Bruker,2016/2) was used for absorption correction.
wR2(int) was 0.1285 before and 0.0500 after correction.
The Ratio of minimum to maximum transmission is 0.8768.
The \l/2 correction factor is Not present.
;
_exptl_crystal_colour colourless
_exptl_crystal_colour_primary colourless
_exptl_crystal_density_diffrn 1.041
_exptl_crystal_description block
_exptl_crystal_F_000 832
_exptl_crystal_size_max 0.661
_exptl_crystal_size_mid 0.36
_exptl_crystal_size_min 0.21
_refine_diff_density_max 0.183
_refine_diff_density_min -0.204
_refine_diff_density_rms 0.031
_refine_ls_extinction_method none
_refine_ls_goodness_of_fit_ref 1.057
_refine_ls_hydrogen_treatment constr
_refine_ls_matrix_type full
_refine_ls_number_parameters 276
_refine_ls_number_reflns 6132
_refine_ls_number_restraints 0
_refine_ls_restrained_S_all 1.057
_refine_ls_R_factor_all 0.0600
_refine_ls_R_factor_gt 0.0485
_refine_ls_shift/su_max 0.001
_refine_ls_shift/su_mean 0.000
_refine_ls_structure_factor_coef Fsqd
_refine_ls_weighting_details 'w=1/[\s^2^(Fo^2^)+(0.0780P)^2^+0.3200P] where P=(Fo^2^+2Fc^2^)/3'
_refine_ls_weighting_scheme calc
_refine_ls_wR_factor_gt 0.1374
_refine_ls_wR_factor_ref 0.1477
_reflns_Friedel_coverage 0.000
_reflns_number_gt 4987
_reflns_number_total 6132
_reflns_threshold_expression 'I > 2\s(I)'
_cod_data_source_file d2dt01048h2.cif
_cod_data_source_block 181218_zk_4ch3py_0m
_cod_database_code 7710619
_shelx_shelxl_version_number 2016/6
_shelx_space_group_comment
;
The symmetry employed for this shelxl refinement is uniquely defined
by the following loop, which should always be used as a source of
symmetry information in preference to the above space-group names.
They are only intended as comments.
;
_shelx_estimated_absorpt_t_max 0.989
_shelx_estimated_absorpt_t_min 0.966
_olex2_refinement_description
;
1. Fixed Uiso
 At 1.2 times of:
  All B(H) groups, All C(H) groups, All C(H,H) groups
 At 1.5 times of:
  All C(H,H,H) groups
2.a Secondary CH2 refined with riding coordinates:
 C11(H11A,H11B), C13(H13A,H13B), C15(H15A,H15B), C17(H17A,H17B)
2.b Aromatic/amide H refined with riding coordinates:
 C5(H5), C6(H6), C8(H8), C9(H9)
2.c Idealised Me refined as rotating group:
 C12(H12A,H12B,H12C), C14(H14A,H14B,H14C), C16(H16A,H16B,H16C), C18(H18A,H18B,
 H18C), C10(H10A,H10B,H10C)
2.d Boron cage BH refined with riding coordinates:
 C1(H1), B2(H2), B3(H3), B4(H4), B5(H5A), B6(H6A), B7(H7), B8(H8A), B9(H9A),
 B10(H10), B11(H11)
;
_olex2_submission_special_instructions 'No special instructions were received'

loop_
_space_group_symop_operation_xyz
'x, y, z'
'-x+1/2, y+1/2, -z+1/2'
'-x, -y, -z'
'x-1/2, -y-1/2, z-1/2'

loop_
_atom_site_label
_atom_site_type_symbol
_atom_site_fract_x
_atom_site_fract_y
_atom_site_fract_z
_atom_site_U_iso_or_equiv
_atom_site_adp_type
_atom_site_occupancy
_atom_site_site_symmetry_order
_atom_site_calc_flag
_atom_site_refinement_flags_posn
_atom_site_refinement_flags_adp
_atom_site_refinement_flags_occupancy
_atom_site_disorder_assembly
_atom_site_disorder_group
N1 N -0.01868(11) 0.62760(4) 0.61366(8) 0.0426(2) Uani 1 1 d . . . . .
C11 C 0.13314(13) 0.59499(6) 0.63693(11) 0.0499(3) Uani 1 1 d . . . . .
H11A H 0.132120 0.575772 0.565523 0.060 Uiso 1 1 calc R . . . .
H11B H 0.221606 0.620128 0.653920 0.060 Uiso 1 1 calc R . . . .
C12 C 0.16265(18) 0.55444(7) 0.73541(13) 0.0640(4) Uani 1 1 d . . . . .
H12A H 0.074997 0.529673 0.721018 0.096 Uiso 1 1 calc GR . . . .
H12B H 0.173701 0.573120 0.808176 0.096 Uiso 1 1 calc GR . . . .
H12C H 0.258099 0.534642 0.739882 0.096 Uiso 1 1 calc GR . . . .
C13 C -0.0278(2) 0.65775(6) 0.72250(13) 0.0630(4) Uani 1 1 d . . . . .
H13A H -0.127685 0.677237 0.703925 0.076 Uiso 1 1 calc R . . . .
H13B H -0.028898 0.631313 0.782724 0.076 Uiso 1 1 calc R . . . .
C14 C 0.1048(3) 0.69757(8) 0.77255(16) 0.0857(6) Uani 1 1 d . . . . .
H14A H 0.103202 0.725388 0.715689 0.128 Uiso 1 1 calc GR . . . .
H14B H 0.204605 0.678906 0.791420 0.128 Uiso 1 1 calc GR . . . .
H14C H 0.090763 0.713741 0.842353 0.128 Uiso 1 1 calc GR . . . .
C15 C -0.16271(13) 0.59074(6) 0.57936(12) 0.0512(3) Uani 1 1 d . . . . .
H15A H -0.158101 0.566379 0.644347 0.061 Uiso 1 1 calc R . . . .
H15B H -0.256943 0.612929 0.567776 0.061 Uiso 1 1 calc R . . . .
C16 C -0.18009(18) 0.55731(7) 0.47091(14) 0.0652(4) Uani 1 1 d . . . . .
H16A H -0.188164 0.580877 0.405159 0.098 Uiso 1 1 calc GR . . . .
H16B H -0.274010 0.535456 0.456280 0.098 Uiso 1 1 calc GR . . . .
H16C H -0.089201 0.534204 0.481915 0.098 Uiso 1 1 calc GR . . . .
C17 C -0.01757(16) 0.66625(6) 0.51469(12) 0.0561(3) Uani 1 1 d . . . . .
H17A H 0.076322 0.688845 0.539802 0.067 Uiso 1 1 calc R . . . .
H17B H -0.009028 0.645092 0.447973 0.067 Uiso 1 1 calc R . . . .
C18 C -0.1609(2) 0.70273(8) 0.47473(18) 0.0828(5) Uani 1 1 d . . . . .
H18A H -0.150836 0.725282 0.411441 0.124 Uiso 1 1 calc GR . . . .
H18B H -0.168260 0.725158 0.538991 0.124 Uiso 1 1 calc GR . . . .
H18C H -0.254847 0.680925 0.448382 0.124 Uiso 1 1 calc GR . . . .
C1 C 0.17536(15) 0.55923(5) 0.06189(10) 0.0487(3) Uani 1 1 d . . . . .
H1 H 0.124923 0.541321 -0.025664 0.058 Uiso 1 1 calc R . . . .
C2 C 0.39497(13) 0.63462(5) 0.44440(10) 0.0426(3) Uani 1 1 d . . . . .
C3 C 0.45188(13) 0.64889(5) 0.54417(10) 0.0422(3) Uani 1 1 d . . . . .
C4 C 0.52004(12) 0.66043(4) 0.66716(9) 0.0373(2) Uani 1 1 d . . . . .
C5 C 0.54867(13) 0.61797(5) 0.74795(10) 0.0418(3) Uani 1 1 d . . . . .
H5 H 0.525561 0.582553 0.721544 0.050 Uiso 1 1 calc R . . . .
C6 C 0.61091(14) 0.62776(5) 0.86674(10) 0.0438(3) Uani 1 1 d . . . . .
H6 H 0.627836 0.598864 0.919214 0.053 Uiso 1 1 calc R . . . .
C7 C 0.64853(13) 0.68002(5) 0.90892(10) 0.0429(3) Uani 1 1 d . . . . .
C8 C 0.62525(14) 0.72193(5) 0.82818(11) 0.0470(3) Uani 1 1 d . . . . .
H8 H 0.653296 0.757075 0.854647 0.056 Uiso 1 1 calc R . . . .
C9 C 0.56131(14) 0.71283(5) 0.70911(10) 0.0444(3) Uani 1 1 d . . . . .
H9 H 0.545791 0.741777 0.656842 0.053 Uiso 1 1 calc R . . . .
C10 C 0.70938(19) 0.69046(7) 1.03910(11) 0.0625(4) Uani 1 1 d . . . . .
H10A H 0.766226 0.724213 1.052541 0.094 Uiso 1 1 calc GR . . . .
H10B H 0.778995 0.661521 1.075909 0.094 Uiso 1 1 calc GR . . . .
H10C H 0.621680 0.692305 1.071736 0.094 Uiso 1 1 calc GR . . . .
B2 B 0.36440(17) 0.54179(7) 0.13683(13) 0.0509(3) Uani 1 1 d . . . . .
H2 H 0.440184 0.513982 0.104499 0.061 Uiso 1 1 calc R . . . .
B3 B 0.19929(17) 0.51792(6) 0.17965(12) 0.0457(3) Uani 1 1 d . . . . .
H3 H 0.167976 0.474585 0.174977 0.055 Uiso 1 1 calc R . . . .
B4 B 0.05128(15) 0.56897(6) 0.14663(11) 0.0436(3) Uani 1 1 d . . . . .
H4 H -0.075647 0.558737 0.120675 0.052 Uiso 1 1 calc R . . . .
B5 B 0.12492(18) 0.62437(6) 0.08297(12) 0.0475(3) Uani 1 1 d . . . . .
H5A H 0.045633 0.650030 0.015411 0.057 Uiso 1 1 calc R . . . .
B6 B 0.31778(18) 0.60761(7) 0.07720(12) 0.0508(3) Uani 1 1 d . . . . .
H6A H 0.363331 0.622408 0.005827 0.061 Uiso 1 1 calc R . . . .
B7 B 0.44158(16) 0.59985(6) 0.22189(12) 0.0459(3) Uani 1 1 d . . . . .
H7 H 0.568537 0.609978 0.246262 0.055 Uiso 1 1 calc R . . . .
B8 B 0.36779(16) 0.54377(6) 0.28608(12) 0.0437(3) Uani 1 1 d . . . . .
H8A H 0.446773 0.517425 0.352285 0.052 Uiso 1 1 calc R . . . .
B9 B 0.17378(15) 0.56085(5) 0.29179(10) 0.0388(3) Uani 1 1 d . . . . .
H9A H 0.126928 0.545559 0.362122 0.047 Uiso 1 1 calc R . . . .
B10 B 0.12641(15) 0.62698(5) 0.23170(11) 0.0400(3) Uani 1 1 d . . . . .
H10 H 0.048765 0.654643 0.262486 0.048 Uiso 1 1 calc R . . . .
B11 B 0.29256(17) 0.65119(6) 0.18863(12) 0.0446(3) Uani 1 1 d . . . . .
H11 H 0.322745 0.694589 0.191502 0.054 Uiso 1 1 calc R . . . .
B12 B 0.32369(15) 0.61172(5) 0.31894(10) 0.0380(3) Uani 1 1 d . . . . .

loop_
_atom_site_aniso_label
_atom_site_aniso_U_11
_atom_site_aniso_U_22
_atom_site_aniso_U_33
_atom_site_aniso_U_23
_atom_site_aniso_U_13
_atom_site_aniso_U_12
N1 0.0390(5) 0.0550(6) 0.0371(5) 0.0000(4) 0.0162(4) -0.0065(4)
C11 0.0344(5) 0.0692(8) 0.0456(6) 0.0063(6) 0.0107(5) -0.0045(5)
C12 0.0611(8) 0.0713(9) 0.0538(8) 0.0125(7) 0.0070(6) -0.0080(7)
C13 0.0808(10) 0.0668(9) 0.0493(7) -0.0127(6) 0.0313(7) -0.0134(7)
C14 0.1165(15) 0.0736(11) 0.0609(10) -0.0139(8) 0.0161(10) -0.0332(10)
C15 0.0344(5) 0.0615(8) 0.0591(7) -0.0046(6) 0.0156(5) -0.0060(5)
C16 0.0529(8) 0.0697(9) 0.0619(9) -0.0106(7) -0.0011(6) 0.0003(6)
C17 0.0562(7) 0.0667(8) 0.0482(7) 0.0141(6) 0.0194(6) -0.0011(6)
C18 0.0773(11) 0.0786(12) 0.0899(13) 0.0235(10) 0.0199(9) 0.0149(9)
C1 0.0558(7) 0.0595(7) 0.0311(5) -0.0077(5) 0.0130(5) -0.0065(5)
C2 0.0420(6) 0.0474(6) 0.0371(6) -0.0034(5) 0.0089(4) -0.0065(5)
C3 0.0365(5) 0.0518(6) 0.0372(6) -0.0060(5) 0.0091(4) -0.0054(4)
C4 0.0312(5) 0.0461(6) 0.0338(5) -0.0069(4) 0.0080(4) -0.0017(4)
C5 0.0427(6) 0.0392(6) 0.0434(6) -0.0078(5) 0.0121(5) -0.0033(4)
C6 0.0467(6) 0.0440(6) 0.0398(6) 0.0021(5) 0.0109(5) 0.0037(5)
C7 0.0392(5) 0.0512(7) 0.0350(5) -0.0070(5) 0.0055(4) 0.0053(4)
C8 0.0518(6) 0.0393(6) 0.0450(6) -0.0096(5) 0.0061(5) -0.0014(5)
C9 0.0479(6) 0.0412(6) 0.0402(6) 0.0005(5) 0.0069(5) 0.0008(5)
C10 0.0674(9) 0.0737(10) 0.0382(6) -0.0117(6) 0.0021(6) 0.0073(7)
B2 0.0527(8) 0.0580(8) 0.0461(7) -0.0077(6) 0.0207(6) 0.0015(6)
B3 0.0546(7) 0.0432(7) 0.0397(7) -0.0059(5) 0.0141(6) -0.0057(6)
B4 0.0426(6) 0.0525(7) 0.0339(6) -0.0049(5) 0.0081(5) -0.0064(5)
B5 0.0518(7) 0.0555(8) 0.0321(6) 0.0053(5) 0.0074(5) -0.0002(6)
B6 0.0555(8) 0.0646(9) 0.0359(6) 0.0007(6) 0.0190(6) -0.0090(7)
B7 0.0409(6) 0.0572(8) 0.0407(7) -0.0006(6) 0.0136(5) -0.0053(5)
B8 0.0455(7) 0.0447(7) 0.0389(6) 0.0001(5) 0.0090(5) 0.0023(5)
B9 0.0443(6) 0.0415(6) 0.0307(5) -0.0009(5) 0.0110(5) -0.0065(5)
B10 0.0421(6) 0.0439(7) 0.0331(6) -0.0006(5) 0.0094(5) 0.0004(5)
B11 0.0525(7) 0.0438(7) 0.0378(6) 0.0040(5) 0.0132(5) -0.0065(5)
B12 0.0410(6) 0.0416(6) 0.0305(5) -0.0007(5) 0.0088(5) -0.0047(5)

loop_
_atom_type_symbol
_atom_type_description
_atom_type_scat_dispersion_real
_atom_type_scat_dispersion_imag
_atom_type_scat_source
C C 0.0033 0.0016 'International Tables Vol C Tables 4.2.6.8 and 6.1.1.4'
H H 0.0000 0.0000 'International Tables Vol C Tables 4.2.6.8 and 6.1.1.4'
B B 0.0013 0.0007 'International Tables Vol C Tables 4.2.6.8 and 6.1.1.4'
N N 0.0061 0.0033 'International Tables Vol C Tables 4.2.6.8 and 6.1.1.4'

loop_
_geom_angle_atom_site_label_1
_geom_angle_atom_site_label_2
_geom_angle_atom_site_label_3
_geom_angle
_geom_angle_site_symmetry_1
_geom_angle_site_symmetry_3
_geom_angle_publ_flag
C11 N1 C15 110.93(10) . . ?
C11 N1 C17 105.81(9) . . ?
C13 N1 C11 111.40(10) . . ?
C13 N1 C15 106.11(9) . . ?
C13 N1 C17 111.66(11) . . ?
C17 N1 C15 111.02(10) . . ?
N1 C11 H11A 108.3 . . ?
N1 C11 H11B 108.3 . . ?
H11A C11 H11B 107.4 . . ?
C12 C11 N1 116.12(10) . . ?
C12 C11 H11A 108.3 . . ?
C12 C11 H11B 108.3 . . ?
C11 C12 H12A 109.5 . . ?
C11 C12 H12B 109.5 . . ?
C11 C12 H12C 109.5 . . ?
H12A C12 H12B 109.5 . . ?
H12A C12 H12C 109.5 . . ?
H12B C12 H12C 109.5 . . ?
N1 C13 H13A 108.4 . . ?
N1 C13 H13B 108.4 . . ?
H13A C13 H13B 107.5 . . ?
C14 C13 N1 115.49(13) . . ?
C14 C13 H13A 108.4 . . ?
C14 C13 H13B 108.4 . . ?
C13 C14 H14A 109.5 . . ?
C13 C14 H14B 109.5 . . ?
C13 C14 H14C 109.5 . . ?
H14A C14 H14B 109.5 . . ?
H14A C14 H14C 109.5 . . ?
H14B C14 H14C 109.5 . . ?
N1 C15 H15A 108.4 . . ?
N1 C15 H15B 108.4 . . ?
H15A C15 H15B 107.5 . . ?
C16 C15 N1 115.49(11) . . ?
C16 C15 H15A 108.4 . . ?
C16 C15 H15B 108.4 . . ?
C15 C16 H16A 109.5 . . ?
C15 C16 H16B 109.5 . . ?
C15 C16 H16C 109.5 . . ?
H16A C16 H16B 109.5 . . ?
H16A C16 H16C 109.5 . . ?
H16B C16 H16C 109.5 . . ?
N1 C17 H17A 108.5 . . ?
N1 C17 H17B 108.5 . . ?
H17A C17 H17B 107.5 . . ?
C18 C17 N1 115.24(12) . . ?
C18 C17 H17A 108.5 . . ?
C18 C17 H17B 108.5 . . ?
C17 C18 H18A 109.5 . . ?
C17 C18 H18B 109.5 . . ?
C17 C18 H18C 109.5 . . ?
H18A C18 H18B 109.5 . . ?
H18A C18 H18C 109.5 . . ?
H18B C18 H18C 109.5 . . ?
B2 C1 H1 117.5 . . ?
B2 C1 B4 115.04(9) . . ?
B2 C1 B5 114.72(10) . . ?
B3 C1 H1 117.5 . . ?
B3 C1 B2 62.95(8) . . ?
B3 C1 B4 62.89(8) . . ?
B3 C1 B5 114.85(9) . . ?
B3 C1 B6 114.81(10) . . ?
B4 C1 H1 117.6 . . ?
B4 C1 B5 62.69(8) . . ?
B5 C1 H1 117.8 . . ?
B6 C1 H1 117.8 . . ?
B6 C1 B2 62.67(9) . . ?
B6 C1 B4 114.62(10) . . ?
B6 C1 B5 62.58(9) . . ?
C3 C2 B12 175.66(13) . . ?
C2 C3 C4 174.32(13) . . ?
C5 C4 C3 119.46(10) . . ?
C5 C4 C9 118.14(10) . . ?
C9 C4 C3 122.40(11) . . ?
C4 C5 H5 119.5 . . ?
C6 C5 C4 120.93(10) . . ?
C6 C5 H5 119.5 . . ?
C5 C6 H6 119.5 . . ?
C5 C6 C7 121.00(11) . . ?
C7 C6 H6 119.5 . . ?
C6 C7 C10 120.49(12) . . ?
C8 C7 C6 117.99(10) . . ?
C8 C7 C10 121.51(12) . . ?
C7 C8 H8 119.2 . . ?
C9 C8 C7 121.62(11) . . ?
C9 C8 H8 119.2 . . ?
C4 C9 H9 119.9 . . ?
C8 C9 C4 120.27(11) . . ?
C8 C9 H9 119.9 . . ?
C7 C10 H10A 109.5 . . ?
C7 C10 H10B 109.5 . . ?
C7 C10 H10C 109.5 . . ?
H10A C10 H10B 109.5 . . ?
H10A C10 H10C 109.5 . . ?
H10B C10 H10C 109.5 . . ?
C1 B2 H2 125.1 . . ?
C1 B2 B3 58.32(8) . . ?
C1 B2 B6 58.65(8) . . ?
C1 B2 B7 104.60(10) . . ?
C1 B2 B8 104.50(9) . . ?
B3 B2 H2 121.6 . . ?
B6 B2 H2 121.6 . . ?
B6 B2 B3 107.69(10) . . ?
B6 B2 B7 59.70(8) . . ?
B7 B2 H2 122.1 . . ?
B7 B2 B3 108.40(9) . . ?
B8 B2 H2 122.1 . . ?
B8 B2 B3 59.96(8) . . ?
B8 B2 B6 108.18(10) . . ?
B8 B2 B7 60.74(8) . . ?
C1 B3 B2 58.74(8) . . ?
C1 B3 H3 124.8 . . ?
C1 B3 B4 58.79(8) . . ?
C1 B3 B8 104.73(10) . . ?
C1 B3 B9 104.56(10) . . ?
B2 B3 H3 121.4 . . ?
B4 B3 B2 108.21(10) . . ?
B4 B3 H3 121.3 . . ?
B8 B3 B2 59.84(8) . . ?
B8 B3 H3 122.1 . . ?
B8 B3 B4 108.37(9) . . ?
B9 B3 B2 108.11(10) . . ?
B9 B3 H3 122.3 . . ?
B9 B3 B4 59.81(7) . . ?
B9 B3 B8 60.45(7) . . ?
C1 B4 B3 58.33(8) . . ?
C1 B4 H4 125.1 . . ?
C1 B4 B5 58.66(8) . . ?
C1 B4 B9 104.30(9) . . ?
C1 B4 B10 104.74(9) . . ?
B3 B4 H4 121.5 . . ?
B5 B4 B3 107.77(10) . . ?
B5 B4 H4 121.6 . . ?
B9 B4 B3 59.92(7) . . ?
B9 B4 H4 122.3 . . ?
B9 B4 B5 108.02(9) . . ?
B9 B4 B10 60.55(7) . . ?
B10 B4 B3 108.48(9) . . ?
B10 B4 H4 122.0 . . ?
B10 B4 B5 59.89(8) . . ?
C1 B5 B4 58.65(8) . . ?
C1 B5 H5A 124.9 . . ?
C1 B5 B6 58.67(8) . . ?
C1 B5 B10 104.75(9) . . ?
C1 B5 B11 104.88(10) . . ?
B4 B5 H5A 121.4 . . ?
B6 B5 B4 108.07(10) . . ?
B6 B5 H5A 121.4 . . ?
B6 B5 B11 59.99(8) . . ?
B10 B5 B4 59.90(7) . . ?
B10 B5 H5A 122.1 . . ?
B10 B5 B6 108.46(9) . . ?
B10 B5 B11 60.70(7) . . ?
B11 B5 B4 108.52(9) . . ?
B11 B5 H5A 122.0 . . ?
C1 B6 B2 58.68(8) . . ?
C1 B6 B5 58.75(8) . . ?
C1 B6 H6A 124.8 . . ?
C1 B6 B7 104.99(10) . . ?
C1 B6 B11 104.95(9) . . ?
B2 B6 H6A 121.2 . . ?
B5 B6 B2 108.26(10) . . ?
B5 B6 H6A 121.3 . . ?
B7 B6 B2 60.17(8) . . ?
B7 B6 B5 108.60(9) . . ?
B7 B6 H6A 121.9 . . ?
B7 B6 B11 60.67(8) . . ?
B11 B6 B2 108.71(10) . . ?
B11 B6 B5 60.01(8) . . ?
B11 B6 H6A 121.9 . . ?
B2 B7 H7 121.9 . . ?
B2 B7 B8 59.52(8) . . ?
B2 B7 B11 108.01(10) . . ?
B2 B7 B12 107.61(9) . . ?
B6 B7 B2 60.13(9) . . ?
B6 B7 H7 122.0 . . ?
B6 B7 B8 107.55(10) . . ?
B6 B7 B11 59.82(8) . . ?
B6 B7 B12 107.57(10) . . ?
B8 B7 H7 122.0 . . ?
B11 B7 H7 121.7 . . ?
B11 B7 B8 107.94(9) . . ?
B11 B7 B12 59.95(7) . . ?
B12 B7 H7 121.9 . . ?
B12 B7 B8 60.02(7) . . ?
B2 B8 B3 60.20(8) . . ?
B2 B8 B7 59.74(8) . . ?
B2 B8 H8A 121.8 . . ?
B2 B8 B9 107.79(9) . . ?
B2 B8 B12 107.67(10) . . ?
B3 B8 B7 107.81(9) . . ?
B3 B8 H8A 121.8 . . ?
B3 B8 B9 59.69(7) . . ?
B3 B8 B12 107.66(9) . . ?
B7 B8 H8A 121.9 . . ?
B9 B8 B7 107.71(9) . . ?
B9 B8 H8A 121.9 . . ?
B9 B8 B12 59.92(7) . . ?
B12 B8 B7 59.87(7) . . ?
B12 B8 H8A 121.9 . . ?
B3 B9 B8 59.86(8) . . ?
B3 B9 H9A 121.7 . . ?
B3 B9 B10 108.13(9) . . ?
B3 B9 B12 108.04(9) . . ?
B4 B9 B3 60.27(8) . . ?
B4 B9 B8 108.26(9) . . ?
B4 B9 H9A 121.7 . . ?
B4 B9 B10 59.77(7) . . ?
B4 B9 B12 108.09(9) . . ?
B8 B9 H9A 121.5 . . ?
B8 B9 B10 108.54(9) . . ?
B8 B9 B12 60.24(7) . . ?
B10 B9 H9A 121.5 . . ?
B10 B9 B12 60.31(7) . . ?
B12 B9 H9A 121.6 . . ?
B4 B10 B9 59.67(7) . . ?
B4 B10 H10 121.7 . . ?
B4 B10 B11 108.00(9) . . ?
B4 B10 B12 107.67(9) . . ?
B5 B10 B4 60.22(8) . . ?
B5 B10 B9 107.59(9) . . ?
B5 B10 H10 122.0 . . ?
B5 B10 B11 59.73(8) . . ?
B5 B10 B12 107.43(9) . . ?
B9 B10 H10 122.0 . . ?
B9 B10 B11 107.70(9) . . ?
B9 B10 B12 59.89(7) . . ?
B11 B10 H10 121.8 . . ?
B11 B10 B12 59.82(7) . . ?
B12 B10 H10 122.0 . . ?
B5 B11 B7 107.67(10) . . ?
B5 B11 B10 59.57(8) . . ?
B5 B11 H11 122.0 . . ?
B5 B11 B12 107.58(9) . . ?
B6 B11 B5 59.99(8) . . ?
B6 B11 B7 59.51(8) . . ?
B6 B11 B10 107.56(9) . . ?
B6 B11 H11 122.2 . . ?
B6 B11 B12 107.40(10) . . ?
B7 B11 B10 108.12(9) . . ?
B7 B11 H11 121.8 . . ?
B10 B11 H11 121.8 . . ?
B12 B11 B7 60.05(7) . . ?
B12 B11 B10 60.17(7) . . ?
B12 B11 H11 121.9 . . ?
C2 B12 B7 122.17(10) . . ?
C2 B12 B8 119.90(10) . . ?
C2 B12 B9 120.33(9) . . ?
C2 B12 B10 122.62(10) . . ?
C2 B12 B11 123.84(10) . . ?
B7 B12 B8 60.11(8) . . ?
B7 B12 B10 107.94(9) . . ?
B8 B12 B10 107.82(9) . . ?
B9 B12 B7 107.83(9) . . ?
B9 B12 B8 59.84(7) . . ?
B9 B12 B10 59.81(7) . . ?
B9 B12 B11 107.79(8) . . ?
B11 B12 B7 60.00(8) . . ?
B11 B12 B8 108.05(9) . . ?
B11 B12 B10 60.01(7) . . ?

loop_
_geom_bond_atom_site_label_1
_geom_bond_atom_site_label_2
_geom_bond_distance
_geom_bond_site_symmetry_2
_geom_bond_publ_flag
N1 C11 1.5155(15) . ?
N1 C13 1.5143(16) . ?
N1 C15 1.5175(15) . ?
N1 C17 1.5161(16) . ?
C11 H11A 0.9700 . ?
C11 H11B 0.9700 . ?
C11 C12 1.5040(18) . ?
C12 H12A 0.9600 . ?
C12 H12B 0.9600 . ?
C12 H12C 0.9600 . ?
C13 H13A 0.9700 . ?
C13 H13B 0.9700 . ?
C13 C14 1.510(2) . ?
C14 H14A 0.9600 . ?
C14 H14B 0.9600 . ?
C14 H14C 0.9600 . ?
C15 H15A 0.9700 . ?
C15 H15B 0.9700 . ?
C15 C16 1.500(2) . ?
C16 H16A 0.9600 . ?
C16 H16B 0.9600 . ?
C16 H16C 0.9600 . ?
C17 H17A 0.9700 . ?
C17 H17B 0.9700 . ?
C17 C18 1.511(2) . ?
C18 H18A 0.9600 . ?
C18 H18B 0.9600 . ?
C18 H18C 0.9600 . ?
C1 H1 1.1000 . ?
C1 B2 1.702(2) . ?
C1 B3 1.6946(19) . ?
C1 B4 1.7030(18) . ?
C1 B5 1.703(2) . ?
C1 B6 1.7016(19) . ?
C2 C3 1.2001(15) . ?
C2 B12 1.5491(16) . ?
C3 C4 1.4406(15) . ?
C4 C5 1.3934(16) . ?
C4 C9 1.3940(16) . ?
C5 H5 0.9300 . ?
C5 C6 1.3815(16) . ?
C6 H6 0.9300 . ?
C6 C7 1.3869(17) . ?
C7 C8 1.3847(18) . ?
C7 C10 1.5074(16) . ?
C8 H8 0.9300 . ?
C8 C9 1.3833(16) . ?
C9 H9 0.9300 . ?
C10 H10A 0.9600 . ?
C10 H10B 0.9600 . ?
C10 H10C 0.9600 . ?
B2 H2 1.1000 . ?
B2 B3 1.773(2) . ?
B2 B6 1.770(2) . ?
B2 B7 1.771(2) . ?
B2 B8 1.767(2) . ?
B3 H3 1.1000 . ?
B3 B4 1.772(2) . ?
B3 B8 1.7692(19) . ?
B3 B9 1.7662(18) . ?
B4 H4 1.1000 . ?
B4 B5 1.772(2) . ?
B4 B9 1.7642(18) . ?
B4 B10 1.7660(18) . ?
B5 H5A 1.1000 . ?
B5 B6 1.768(2) . ?
B5 B10 1.7659(19) . ?
B5 B11 1.769(2) . ?
B6 H6A 1.1000 . ?
B6 B7 1.763(2) . ?
B6 B11 1.768(2) . ?
B7 H7 1.1000 . ?
B7 B8 1.789(2) . ?
B7 B11 1.783(2) . ?
B7 B12 1.7843(18) . ?
B8 H8A 1.1000 . ?
B8 B9 1.7798(19) . ?
B8 B12 1.7869(19) . ?
B9 H9A 1.1000 . ?
B9 B10 1.7798(18) . ?
B9 B12 1.7813(17) . ?
B10 H10 1.1000 . ?
B10 B11 1.7860(19) . ?
B10 B12 1.7889(18) . ?
B11 H11 1.1000 . ?
B11 B12 1.7825(18) . ?
